data_4103088
loop_
_publ_author_name
'Jie Ling'
'Jie Qiu'
'Ginger E. Sigmon'
'Matthew Ward'
'Jennifer E. S. Szymanowski'
'Peter C. Burns'

_publ_section_title
;
 Uranium Pyrophosphate/Methylenediphosphonate Polyoxometalate Cage
 Clusters
;
_journal_name_full 'Journal of the American Chemical Society'
_journal_page_first 13395
_journal_page_last 13402
_journal_paper_doi 10.1021/ja1048219
_journal_volume 132
_journal_year 2010
_chemical_formula_moiety K10[(UO2)20(O2)24(P2O7)6](H2O)4
_chemical_formula_sum 'K10 O134 P12 U20'
_chemical_formula_weight 7667.24
_chemical_name_common U20Py6a
_chemical_name_systematic
; 
 ? 
;
_space_group_IT_number 64
_symmetry_cell_setting orthorhombic
_symmetry_space_group_name_Hall '-C 2ac 2'
_symmetry_space_group_name_H-M 'C m c e'
_atom_sites_solution_hydrogens none
_atom_sites_solution_primary direct
_atom_sites_solution_secondary difmap
_audit_creation_method SHELXL-97
_cell_angle_alpha 90.00
_cell_angle_beta 90.00
_cell_angle_gamma 90.00
_cell_formula_units_Z 4
_cell_length_a 29.819(2)
_cell_length_b 27.014(2)
_cell_length_c 26.777(2)
_cell_measurement_reflns_used 5569
_cell_measurement_temperature 193(2)
_cell_measurement_theta_max 20.56
_cell_measurement_theta_min 1.27
_cell_volume 21570(3)
_computing_cell_refinement 'SMART SAINT'
_computing_data_collection SMART
_computing_data_reduction SAINT
_computing_molecular_graphics 'SHELXP-97 (Sheldrick, 1997)'
_computing_publication_material 'SHELCIF-97 (Sheldrick, 2000)'
_computing_structure_refinement 'SHELXL-97 (Sheldrick, 1997)'
_computing_structure_solution 'SHELXS-97 (Sheldrick, 1990)'
_diffrn_ambient_temperature 193(2)
_diffrn_detector_area_resol_mean 0
_diffrn_measured_fraction_theta_full 0.995
_diffrn_measured_fraction_theta_max 0.995
_diffrn_measurement_device_type 'Bruker APEX'
_diffrn_measurement_method '0.3 wide w/ exposures'
_diffrn_radiation_monochromator graphite
_diffrn_radiation_source 'fine-focus sealed tube'
_diffrn_radiation_type MoK\a
_diffrn_radiation_wavelength 0.71073
_diffrn_reflns_av_R_equivalents 0.0000
_diffrn_reflns_av_sigmaI/netI 0.0340
_diffrn_reflns_limit_h_max 29
_diffrn_reflns_limit_h_min 0
_diffrn_reflns_limit_k_max 26
_diffrn_reflns_limit_k_min 0
_diffrn_reflns_limit_l_max 26
_diffrn_reflns_limit_l_min 0
_diffrn_reflns_number 5569
_diffrn_reflns_theta_full 20.56
_diffrn_reflns_theta_max 20.56
_diffrn_reflns_theta_min 1.27
_diffrn_standards_decay_% 0
_diffrn_standards_interval_count N/A
_diffrn_standards_interval_time N/A
_diffrn_standards_number N/A
_exptl_absorpt_coefficient_mu 15.314
_exptl_absorpt_correction_T_max 0.494
_exptl_absorpt_correction_T_min 0.358
_exptl_absorpt_correction_type multi-scan
_exptl_absorpt_process_details SADABS
_exptl_crystal_colour yellow
_exptl_crystal_density_diffrn 2.361
_exptl_crystal_density_meas ?
_exptl_crystal_density_method 'not measured'
_exptl_crystal_description block
_exptl_crystal_F_000 13128
_exptl_crystal_size_max 0.072
_exptl_crystal_size_mid 0.058
_exptl_crystal_size_min 0.046
_refine_diff_density_max 3.808
_refine_diff_density_min -1.698
_refine_diff_density_rms 0.308
_refine_ls_extinction_coef 0.000004(3)
_refine_ls_extinction_expression Fc^*^=kFc[1+0.001xFc^2^\l^3^/sin(2\q)]^-1/4^
_refine_ls_extinction_method SHELXL
_refine_ls_goodness_of_fit_ref 1.173
_refine_ls_hydrogen_treatment none
_refine_ls_matrix_type full
_refine_ls_number_parameters 244
_refine_ls_number_reflns 5569
_refine_ls_number_restraints 0
_refine_ls_restrained_S_all 1.173
_refine_ls_R_factor_all 0.0530
_refine_ls_R_factor_gt 0.0469
_refine_ls_shift/su_max 0.000
_refine_ls_shift/su_mean 0.000
_refine_ls_structure_factor_coef Fsqd
_refine_ls_weighting_details 'calc w=1/[\s^2^(Fo^2^)+(0.0973P)^2^+0.0000P] where P=(Fo^2^+2Fc^2^)/3'
_refine_ls_weighting_scheme calc
_refine_ls_wR_factor_gt 0.1499
_refine_ls_wR_factor_ref 0.1527
_reflns_number_gt 4625
_reflns_number_total 5569
_reflns_threshold_expression >2sigma(I)
_cod_data_source_file ja1048219_si_003.cif
_cod_data_source_block cmca
_cod_depositor_comments
;
The following automatic conversions were performed:

'_exptl_crystal_density_meas' value 'n/a' was changed to '?' - the
value is perceived as not measured.

Automatic conversion script
Id: cif_fix_values 3008 2015-01-20 13:52:24Z robertas 

2021-11-22
Space group name changed to comply with IUCR recomendations
                 miguel
;
_cod_original_sg_symbol_H-M 'C m c a'
_cod_original_cell_volume 21569(3)
_cod_database_code 4103088

loop_
_symmetry_equiv_pos_as_xyz
'x, y, z'
'-x, -y+1/2, z+1/2'
'-x, y+1/2, -z+1/2'
'x, -y, -z'
'x+1/2, y+1/2, z'
'-x+1/2, -y+1, z+1/2'
'-x+1/2, y+1, -z+1/2'
'x+1/2, -y+1/2, -z'
'-x, -y, -z'
'x, y-1/2, -z-1/2'
'x, -y-1/2, z-1/2'
'-x, y, z'
'-x+1/2, -y+1/2, -z'
'x+1/2, y, -z-1/2'
'x+1/2, -y, z-1/2'
'-x+1/2, y+1/2, z'

loop_
_atom_site_label
_atom_site_type_symbol
_atom_site_fract_x
_atom_site_fract_y
_atom_site_fract_z
_atom_site_U_iso_or_equiv
_atom_site_adp_type
_atom_site_occupancy
_atom_site_symmetry_multiplicity
_atom_site_calc_flag
_atom_site_refinement_flags
U1 U 0.11473(2) 0.03873(3) 0.30858(3) 0.0197(3) Uani 1 1 d .
U2 U 0.0000 0.12955(4) 0.30738(4) 0.0197(3) Uani 1 2 d S
U3 U 0.0000 0.22602(4) 0.43597(4) 0.0227(3) Uani 1 2 d S
U4 U 0.07170(2) -0.11144(3) 0.31675(3) 0.0235(3) Uani 1 1 d .
U5 U 0.19554(2) 0.07950(3) 0.43316(3) 0.0306(3) Uani 1 1 d .
U6 U 0.12635(3) 0.20095(3) 0.50585(3) 0.0301(3) Uani 1 1 d .
K1 K 0.0000 0.1474(3) 0.5653(3) 0.0432(18) Uani 1 2 d S
K2 K 0.0000 -0.0056(2) 0.3830(2) 0.0291(16) Uani 1 2 d S
K3 K 0.13603(14) -0.05509(17) 0.43253(16) 0.0315(12) Uani 1 1 d .
K4 K 0.0000 0.2591(2) 0.2130(3) 0.0430(18) Uani 1 2 d S
P1 P 0.08811(19) 0.23397(19) 0.6307(2) 0.0309(14) Uani 1 1 d .
P2 P 0.16703(18) 0.1753(2) 0.6309(2) 0.0344(14) Uani 1 1 d .
P3 P 0.25737(18) 0.0341(2) 0.5399(2) 0.0354(14) Uani 1 1 d .
O1 O 0.1816(4) 0.0416(5) 0.3543(5) 0.034(3) Uiso 1 1 d .
O2 O 0.0731(4) 0.2789(5) 0.6611(5) 0.036(4) Uiso 1 1 d .
O3 O 0.1462(4) 0.0496(4) 0.2516(4) 0.024(3) Uiso 1 1 d .
O4 O 0.0000 -0.0944(6) 0.2804(6) 0.023(4) Uiso 1 2 d S
O5 O 0.0000 0.1679(6) 0.2524(6) 0.023(4) Uiso 1 2 d S
O6 O -0.0516(4) 0.0746(4) 0.2695(4) 0.023(3) Uiso 1 1 d .
O7 O -0.0766(4) 0.1161(4) 0.2969(5) 0.026(3) Uiso 1 1 d .
O8 O 0.1377(4) 0.2210(4) 0.6516(5) 0.029(3) Uiso 1 1 d .
O9 O 0.0923(4) -0.1410(5) 0.2597(5) 0.032(3) Uiso 1 1 d .
O10 O 0.0531(4) -0.0828(4) 0.3733(4) 0.021(3) Uiso 1 1 d .
O11 O 0.0813(4) -0.0339(4) 0.2762(4) 0.020(3) Uiso 1 1 d .
O12 O 0.1605(4) 0.2544(5) 0.4926(4) 0.030(3) Uiso 1 1 d .
O13 O 0.1259(4) -0.0475(5) 0.3016(5) 0.031(3) Uiso 1 1 d .
O14 O 0.1396(4) 0.1301(5) 0.6408(5) 0.033(3) Uiso 1 1 d .
O15 O 0.0840(4) 0.0299(4) 0.3648(4) 0.016(3) Uiso 1 1 d .
O16 O -0.0810(4) 0.2210(5) 0.4340(5) 0.032(3) Uiso 1 1 d .
O17 O 0.0000 -0.1420(7) 0.3018(7) 0.029(5) Uiso 1 2 d S
O18 O 0.1584(4) 0.1592(5) 0.4358(5) 0.032(3) Uiso 1 1 d .
O19 O 0.2836(6) 0.0000 0.5000 0.037(5) Uiso 1 2 d S
O20 O -0.0649(4) 0.2487(5) 0.4804(5) 0.033(3) Uiso 1 1 d .
O21 O 0.1612(4) 0.0917(4) 0.3527(4) 0.026(3) Uiso 1 1 d .
O22 O 0.0000 0.0937(5) 0.3631(5) 0.008(4) Uiso 1 2 d S
O23 O 0.2097(4) 0.1776(5) 0.6589(5) 0.038(4) Uiso 1 1 d .
O24 O 0.0918(4) 0.1467(4) 0.5201(5) 0.029(3) Uiso 1 1 d .
O25 O 0.2930(5) 0.0541(5) 0.5724(5) 0.041(4) Uiso 1 1 d .
O26 O -0.0243(4) 0.1961(4) 0.3564(5) 0.025(3) Uiso 1 1 d .
O27 O 0.0926(5) 0.2448(5) 0.5764(5) 0.044(4) Uiso 1 1 d .
O28 O 0.1871(4) 0.1513(5) 0.4829(5) 0.039(4) Uiso 1 1 d .
O29 O 0.0000 0.2867(7) 0.4108(7) 0.034(5) Uiso 1 2 d S
O30 O 0.1471(4) 0.0535(4) 0.4584(5) 0.029(3) Uiso 1 1 d .
O31 O 0.0000 0.1636(6) 0.4600(6) 0.024(4) Uiso 1 2 d S
O32 O 0.2453(5) 0.1044(6) 0.4096(6) 0.056(4) Uiso 1 1 d .
O33 O 0.2259(5) 0.0026(6) 0.5692(6) 0.063(5) Uiso 1 1 d .
O34 O 0.1719(4) 0.1854(5) 0.5759(5) 0.033(3) Uiso 1 1 d .
O35 O 0.2261(4) 0.0723(5) 0.5038(5) 0.042(4) Uiso 1 1 d .
O36 O 0.0609(5) 0.1875(5) 0.6418(6) 0.048(4) Uiso 1 1 d .
O37 O 0.0779(5) 0.1193(6) 0.4176(6) 0.059(5) Uiso 1 1 d .

loop_
_atom_site_aniso_label
_atom_site_aniso_U_11
_atom_site_aniso_U_22
_atom_site_aniso_U_33
_atom_site_aniso_U_23
_atom_site_aniso_U_13
_atom_site_aniso_U_12
U1 0.0269(5) 0.0178(5) 0.0144(5) 0.0010(3) 0.0045(3) 0.0004(3)
U2 0.0299(7) 0.0148(6) 0.0146(6) 0.0061(5) 0.000 0.000
U3 0.0306(7) 0.0126(6) 0.0249(7) 0.0011(5) 0.000 0.000
U4 0.0284(5) 0.0180(5) 0.0243(5) -0.0053(3) 0.0017(3) 0.0016(3)
U5 0.0290(5) 0.0338(5) 0.0290(5) -0.0071(4) -0.0028(4) 0.0000(4)
U6 0.0365(5) 0.0229(5) 0.0308(5) -0.0050(4) -0.0032(4) -0.0051(4)
K1 0.040(4) 0.054(5) 0.037(4) 0.016(4) 0.000 0.000
K2 0.028(4) 0.013(3) 0.046(4) -0.003(3) 0.000 0.000
K3 0.026(3) 0.042(3) 0.026(3) -0.007(2) 0.006(2) -0.006(2)
K4 0.046(4) 0.035(4) 0.048(5) 0.017(4) 0.000 0.000
P1 0.045(4) 0.021(3) 0.027(3) -0.008(3) 0.008(3) -0.007(3)
P2 0.035(3) 0.034(3) 0.035(4) -0.004(3) -0.011(3) -0.007(3)
P3 0.027(3) 0.045(4) 0.034(3) 0.000(3) 0.001(3) -0.005(3)

loop_
_atom_type_symbol
_atom_type_description
_atom_type_scat_dispersion_real
_atom_type_scat_dispersion_imag
_atom_type_scat_source
O O 0.0106 0.0060 'International Tables Vol C Tables 4.2.6.8 and 6.1.1.4'
P P 0.1023 0.0942 'International Tables Vol C Tables 4.2.6.8 and 6.1.1.4'
U U -9.6767 9.6646 'International Tables Vol C Tables 4.2.6.8 and 6.1.1.4'
K K 0.2009 0.2494 'International Tables Vol C Tables 4.2.6.8 and 6.1.1.4'

loop_
_geom_angle_atom_site_label_1
_geom_angle_atom_site_label_2
_geom_angle_atom_site_label_3
_geom_angle
_geom_angle_site_symmetry_1
_geom_angle_site_symmetry_3
O15 U1 O3 178.4(5) . .
O15 U1 O21 87.7(5) . .
O3 U1 O21 91.1(5) . .
O15 U1 O1 90.0(5) . .
O3 U1 O1 89.6(5) . .
O21 U1 O1 37.2(4) . .
O15 U1 O13 90.4(5) . .
O3 U1 O13 91.2(5) . .
O21 U1 O13 124.5(4) . .
O1 U1 O13 87.3(4) . .
O15 U1 O6 91.1(4) . 12
O3 U1 O6 88.5(5) . 12
O21 U1 O6 116.7(4) . 12
O1 U1 O6 153.8(4) . 12
O13 U1 O6 118.8(4) . 12
O15 U1 O11 89.0(4) . .
O3 U1 O11 92.5(4) . .
O21 U1 O11 162.1(4) . .
O1 U1 O11 125.3(4) . .
O13 U1 O11 38.0(4) . .
O6 U1 O11 80.9(4) 12 .
O15 U1 O7 89.1(5) . 12
O3 U1 O7 89.7(5) . 12
O21 U1 O7 79.2(4) . 12
O1 U1 O7 116.3(4) . 12
O13 U1 O7 156.3(4) . 12
O6 U1 O7 37.5(4) 12 12
O11 U1 O7 118.4(4) . 12
O15 U1 K2 29.2(4) . .
O3 U1 K2 151.6(4) . .
O21 U1 K2 115.4(3) . .
O1 U1 K2 117.5(3) . .
O13 U1 K2 82.5(3) . .
O6 U1 K2 70.9(3) 12 .
O11 U1 K2 65.7(3) . .
O7 U1 K2 85.6(3) 12 .
O15 U1 K3 48.1(3) . .
O3 U1 K3 132.8(4) . .
O21 U1 K3 83.1(3) . .
O1 U1 K3 58.7(3) . .
O13 U1 K3 56.6(3) . .
O6 U1 K3 135.6(3) 12 .
O11 U1 K3 81.6(3) . .
O7 U1 K3 134.2(3) 12 .
K2 U1 K3 64.68(9) . .
O22 U2 O5 177.8(7) . .
O22 U2 O7 91.0(3) . 12
O5 U2 O7 89.5(3) . 12
O22 U2 O7 91.0(3) . .
O5 U2 O7 89.5(3) . .
O7 U2 O7 157.2(6) 12 .
O22 U2 O26 86.9(5) . 12
O5 U2 O26 90.9(6) . 12
O7 U2 O26 83.4(4) 12 12
O7 U2 O26 119.4(4) . 12
O22 U2 O26 86.9(5) . .
O5 U2 O26 90.9(6) . .
O7 U2 O26 119.4(4) 12 .
O7 U2 O26 83.4(4) . .
O26 U2 O26 36.0(6) 12 .
O22 U2 O6 91.1(4) . 12
O5 U2 O6 90.6(5) . 12
O7 U2 O6 38.1(4) 12 12
O7 U2 O6 119.2(4) . 12
O26 U2 O6 121.4(4) 12 12
O26 U2 O6 157.4(4) . 12
O22 U2 O6 91.1(4) . .
O5 U2 O6 90.6(5) . .
O7 U2 O6 119.2(4) 12 .
O7 U2 O6 38.1(4) . .
O26 U2 O6 157.4(4) 12 .
O26 U2 O6 121.4(4) . .
O6 U2 O6 81.1(5) 12 .
O22 U2 K2 28.1(5) . .
O5 U2 K2 154.2(5) . .
O7 U2 K2 85.5(3) 12 .
O7 U2 K2 85.5(3) . .
O26 U2 K2 113.5(3) 12 .
O26 U2 K2 113.5(3) . .
O6 U2 K2 70.1(3) 12 .
O6 U2 K2 70.1(3) . .
O22 U2 K4 158.8(5) . .
O5 U2 K4 19.0(5) . .
O7 U2 K4 93.2(3) 12 .
O7 U2 K4 93.2(3) . .
O26 U2 K4 72.9(3) 12 .
O26 U2 K4 72.9(3) . .
O6 U2 K4 104.9(3) 12 .
O6 U2 K4 104.9(3) . .
K2 U2 K4 173.18(13) . .
O29 U3 O31 178.5(8) . .
O29 U3 O20 87.2(5) . 12
O31 U3 O20 93.6(4) . 12
O29 U3 O20 87.2(5) . .
O31 U3 O20 93.6(4) . .
O20 U3 O20 110.7(6) 12 .
O29 U3 O26 88.5(6) . 12
O31 U3 O26 90.1(6) . 12
O20 U3 O26 106.9(4) 12 12
O20 U3 O26 141.9(4) . 12
O29 U3 O26 88.5(6) . .
O31 U3 O26 90.1(6) . .
O20 U3 O26 141.9(4) 12 .
O20 U3 O26 106.9(4) . .
O26 U3 O26 35.2(5) 12 .
O29 U3 O16 92.5(3) . 12
O31 U3 O16 87.4(3) . 12
O20 U3 O16 37.3(4) 12 12
O20 U3 O16 147.8(4) . 12
O26 U3 O16 70.1(4) 12 12
O26 U3 O16 105.3(4) . 12
O29 U3 O16 92.5(3) . .
O31 U3 O16 87.4(3) . .
O20 U3 O16 147.8(4) 12 .
O20 U3 O16 37.3(4) . .
O26 U3 O16 105.3(4) 12 .
O26 U3 O16 70.1(4) . .
O16 U3 O16 173.1(6) 12 .
O29 U3 K1 143.9(6) . .
O31 U3 K1 37.6(5) . .
O20 U3 K1 72.9(3) 12 .
O20 U3 K1 72.9(3) . .
O26 U3 K1 125.6(3) 12 .
O26 U3 K1 125.6(3) . .
O16 U3 K1 89.4(3) 12 .
O16 U3 K1 89.4(3) . .
O10 U4 O9 178.4(5) . .
O10 U4 O17 90.8(5) . .
O9 U4 O17 90.5(6) . .
O10 U4 O36 86.3(5) . 4_556
O9 U4 O36 93.4(5) . 4_556
O17 U4 O36 69.3(6) . 4_556
O10 U4 O11 92.5(5) . .
O9 U4 O11 87.8(5) . .
O17 U4 O11 110.2(5) . .
O36 U4 O11 178.6(5) 4_556 .
O10 U4 O14 87.2(5) . 4_556
O9 U4 O14 91.2(5) . 4_556
O17 U4 O14 142.2(5) . 4_556
O36 U4 O14 72.9(5) 4_556 4_556
O11 U4 O14 107.6(4) . 4_556
O10 U4 O4 89.1(5) . .
O9 U4 O4 92.5(5) . .
O17 U4 O4 34.7(5) . .
O36 U4 O4 103.7(5) 4_556 .
O11 U4 O4 75.7(5) . .
O14 U4 O4 175.2(5) 4_556 .
O10 U4 O13 92.3(5) . .
O9 U4 O13 87.0(5) . .
O17 U4 O13 147.7(5) . .
O36 U4 O13 143.0(5) 4_556 .
O11 U4 O13 37.6(4) . .
O14 U4 O13 70.1(4) 4_556 .
O4 U4 O13 113.2(5) . .
O10 U4 K1 42.2(4) . 9_556
O9 U4 K1 138.1(4) . 9_556
O17 U4 K1 63.3(4) . 9_556
O36 U4 K1 48.1(4) 4_556 9_556
O11 U4 K1 130.5(3) . 9_556
O14 U4 K1 91.6(3) 4_556 9_556
O4 U4 K1 83.6(4) . 9_556
O13 U4 K1 132.8(3) . 9_556
O10 U4 K3 47.1(4) . .
O9 U4 K3 131.3(4) . .
O17 U4 K3 135.9(4) . .
O36 U4 K3 91.9(4) 4_556 .
O11 U4 K3 87.7(3) . .
O14 U4 K3 45.0(3) 4_556 .
O4 U4 K3 132.7(4) . .
O13 U4 K3 61.8(3) . .
K1 U4 K3 74.28(10) 9_556 .
O10 U4 K2 31.5(4) . .
O9 U4 K2 149.8(4) . .
O17 U4 K2 80.7(4) . .
O36 U4 K2 110.0(4) 4_556 .
O11 U4 K2 68.6(3) . .
O14 U4 K2 113.4(3) 4_556 .
O4 U4 K2 64.1(4) . .
O13 U4 K2 85.4(3) . .
K1 U4 K2 61.87(13) 9_556 .
K3 U4 K2 68.58(9) . .
O10 U4 K4 111.4(4) . 10_556
O9 U4 K4 69.3(4) . 10_556
O17 U4 K4 36.8(4) . 10_556
O36 U4 K4 44.8(4) 4_556 10_556
O11 U4 K4 135.5(3) . 10_556
O14 U4 K4 110.5(3) 4_556 10_556
O4 U4 K4 68.1(4) . 10_556
O13 U4 K4 156.3(3) . 10_556
K1 U4 K4 70.64(14) 9_556 10_556
K3 U4 K4 136.14(12) . 10_556
K2 U4 K4 114.29(7) . 10_556
O30 U5 O32 177.9(7) . .
O30 U5 O35 88.5(5) . .
O32 U5 O35 89.6(6) . .
O30 U5 O28 91.4(5) . .
O32 U5 O28 88.7(6) . .
O35 U5 O28 67.5(5) . .
O30 U5 O1 91.5(5) . .
O32 U5 O1 89.6(6) . .
O35 U5 O1 146.2(5) . .
O28 U5 O1 146.3(4) . .
O30 U5 O33 87.2(6) . 4_556
O32 U5 O33 91.5(6) . 4_556
O35 U5 O33 77.0(5) . 4_556
O28 U5 O33 144.5(5) . 4_556
O1 U5 O33 69.2(5) . 4_556
O30 U5 O21 92.9(5) . .
O32 U5 O21 89.1(6) . .
O35 U5 O21 177.4(5) . .
O28 U5 O21 110.2(4) . .
O1 U5 O21 36.1(4) . .
O33 U5 O21 105.3(5) 4_556 .
O30 U5 O18 88.1(5) . .
O32 U5 O18 93.2(6) . .
O35 U5 O18 104.6(5) . .
O28 U5 O18 37.4(4) . .
O1 U5 O18 109.2(4) . .
O33 U5 O18 175.0(5) 4_556 .
O21 U5 O18 73.2(4) . .
O30 U5 K3 43.6(4) . .
O32 U5 K3 135.8(5) . .
O35 U5 K3 96.4(4) . .
O28 U5 K3 133.8(3) . .
O1 U5 K3 62.2(3) . .
O33 U5 K3 48.2(4) 4_556 .
O21 U5 K3 86.2(3) . .
O18 U5 K3 126.8(3) . .
O30 U5 K3 39.6(4) . 4_556
O32 U5 K3 138.9(5) . 4_556
O35 U5 K3 51.7(4) . 4_556
O28 U5 K3 65.7(3) . 4_556
O1 U5 K3 129.6(3) . 4_556
O33 U5 K3 92.2(4) 4_556 4_556
O21 U5 K3 128.9(3) . 4_556
O18 U5 K3 85.3(3) . 4_556
K3 U5 K3 70.51(11) . 4_556
O12 U6 O24 179.3(6) . .
O12 U6 O28 88.3(5) . .
O24 U6 O28 91.8(5) . .
O12 U6 O20 86.7(5) . 12
O24 U6 O20 93.6(5) . 12
O28 U6 O20 147.8(5) . 12
O12 U6 O34 88.5(5) . .
O24 U6 O34 90.8(5) . .
O28 U6 O34 70.1(5) . .
O20 U6 O34 141.4(4) 12 .
O12 U6 O18 89.9(5) . .
O24 U6 O18 90.6(5) . .
O28 U6 O18 38.0(4) . .
O20 U6 O18 110.2(4) 12 .
O34 U6 O18 108.1(4) . .
O12 U6 O16 88.8(5) . 12
O24 U6 O16 91.8(5) . 12
O28 U6 O16 110.7(4) . 12
O20 U6 O16 37.4(4) 12 12
O34 U6 O16 177.2(4) . 12
O18 U6 O16 72.8(4) . 12
O12 U6 O27 89.7(5) . .
O24 U6 O27 89.7(5) . .
O28 U6 O27 143.1(5) . .
O20 U6 O27 68.7(5) 12 .
O34 U6 O27 73.0(4) . .
O18 U6 O27 178.8(5) . .
O16 U6 O27 106.0(4) 12 .
O12 U6 K3 140.9(4) . 4_556
O24 U6 K3 38.8(4) . 4_556
O28 U6 K3 61.4(3) . 4_556
O20 U6 K3 132.2(3) 12 4_556
O34 U6 K3 59.3(3) . 4_556
O18 U6 K3 80.8(3) . 4_556
O16 U6 K3 123.5(3) 12 4_556
O27 U6 K3 100.2(3) . 4_556
O12 U6 K1 146.1(4) . .
O24 U6 K1 33.7(4) . .
O28 U6 K1 125.4(3) . .
O20 U6 K1 67.1(3) 12 .
O34 U6 K1 98.6(3) . .
O18 U6 K1 118.6(3) . .
O16 U6 K1 83.1(3) 12 .
O27 U6 K1 61.4(3) . .
K3 U6 K1 67.05(10) 4_556 .
O31 K1 O10 131.2(4) . 4_556
O31 K1 O10 131.2(4) . 9_556
O10 K1 O10 66.9(5) 4_556 9_556
O31 K1 O36 129.1(4) . .
O10 K1 O36 59.0(4) 4_556 .
O10 K1 O36 99.5(4) 9_556 .
O31 K1 O36 129.1(4) . 12
O10 K1 O36 99.5(4) 4_556 12
O10 K1 O36 59.0(4) 9_556 12
O36 K1 O36 76.2(6) . 12
O31 K1 O24 66.5(3) . .
O10 K1 O24 73.9(3) 4_556 .
O10 K1 O24 137.1(4) 9_556 .
O36 K1 O24 73.7(4) . .
O36 K1 O24 147.9(4) 12 .
O31 K1 O24 66.5(3) . 12
O10 K1 O24 137.1(4) 4_556 12
O10 K1 O24 73.9(3) 9_556 12
O36 K1 O24 147.9(4) . 12
O36 K1 O24 73.7(4) 12 12
O24 K1 O24 132.3(5) . 12
O31 K1 U4 146.19(11) . 4_556
O10 K1 U4 24.7(2) 4_556 4_556
O10 K1 U4 72.0(3) 9_556 4_556
O36 K1 U4 36.6(3) . 4_556
O36 K1 U4 82.4(3) 12 4_556
O24 K1 U4 80.0(2) . 4_556
O24 K1 U4 145.1(3) 12 4_556
O31 K1 U4 146.19(11) . 9_556
O10 K1 U4 72.0(3) 4_556 9_556
O10 K1 U4 24.7(2) 9_556 9_556
O36 K1 U4 82.4(3) . 9_556
O36 K1 U4 36.6(3) 12 9_556
O24 K1 U4 145.1(3) . 9_556
O24 K1 U4 80.0(2) 12 9_556
U4 K1 U4 65.82(11) 4_556 9_556
O31 K1 U3 22.7(3) . .
O10 K1 U3 143.6(3) 4_556 .
O10 K1 U3 143.6(3) 9_556 .
O36 K1 U3 113.6(3) . .
O36 K1 U3 113.6(3) 12 .
O24 K1 U3 70.0(3) . .
O24 K1 U3 70.0(3) 12 .
U4 K1 U3 144.39(9) 4_556 .
U4 K1 U3 144.39(9) 9_556 .
O31 K1 K2 118.7(4) . 9_556
O10 K1 K2 40.1(2) 4_556 9_556
O10 K1 K2 40.1(2) 9_556 9_556
O36 K1 K2 96.3(3) . 9_556
O36 K1 K2 96.3(3) 12 9_556
O24 K1 K2 97.6(3) . 9_556
O24 K1 K2 97.6(3) 12 9_556
U4 K1 K2 59.70(12) 4_556 9_556
U4 K1 K2 59.70(12) 9_556 9_556
U3 K1 K2 141.4(2) . 9_556
O31 K1 U6 65.54(13) . .
O10 K1 U6 86.2(2) 4_556 .
O10 K1 U6 153.1(3) 9_556 .
O36 K1 U6 66.2(3) . .
O36 K1 U6 131.9(4) 12 .
O24 K1 U6 19.8(2) . .
O24 K1 U6 130.4(3) 12 .
U4 K1 U6 84.55(4) 4_556 .
U4 K1 U6 148.06(15) 9_556 .
U3 K1 U6 60.83(8) . .
K2 K1 U6 116.01(10) 9_556 .
O10 K2 O10 74.0(5) 12 .
O10 K2 O15 144.5(4) 12 .
O10 K2 O15 73.0(3) . .
O10 K2 O15 73.0(3) 12 12
O10 K2 O15 144.5(4) . 12
O15 K2 O15 133.6(5) . 12
O10 K2 O22 139.3(3) 12 .
O10 K2 O22 139.3(3) . .
O15 K2 O22 67.7(3) . .
O15 K2 O22 67.7(3) 12 .
O10 K2 U4 73.1(3) 12 .
O10 K2 U4 20.7(3) . .
O15 K2 U4 71.3(2) . .
O15 K2 U4 131.7(3) 12 .
O22 K2 U4 128.1(3) . .
O10 K2 U4 20.7(3) 12 12
O10 K2 U4 73.1(3) . 12
O15 K2 U4 131.7(3) . 12
O15 K2 U4 71.3(2) 12 12
O22 K2 U4 128.1(3) . 12
U4 K2 U4 64.85(9) . 12
O10 K2 K1 44.6(3) 12 9_556
O10 K2 K1 44.6(3) . 9_556
O15 K2 K1 113.0(3) . 9_556
O15 K2 K1 113.0(3) 12 9_556
O22 K2 K1 171.3(4) . 9_556
U4 K2 K1 58.43(11) . 9_556
U4 K2 K1 58.43(11) 12 9_556
O10 K2 U1 132.8(3) 12 .
O10 K2 U1 71.6(3) . .
O15 K2 U1 18.6(2) . .
O15 K2 U1 124.9(3) 12 .
O22 K2 U1 67.83(16) . .
U4 K2 U1 63.24(6) . .
U4 K2 U1 115.89(15) 12 .
K1 K2 U1 115.83(9) 9_556 .
O10 K2 U1 71.6(3) 12 12
O10 K2 U1 132.8(3) . 12
O15 K2 U1 124.9(3) . 12
O15 K2 U1 18.6(2) 12 12
O22 K2 U1 67.83(16) . 12
U4 K2 U1 115.89(15) . 12
U4 K2 U1 63.24(6) 12 12
K1 K2 U1 115.83(9) 9_556 12
U1 K2 U1 111.62(15) . 12
O10 K2 U2 130.2(3) 12 .
O10 K2 U2 130.2(3) . .
O15 K2 U2 66.8(3) . .
O15 K2 U2 66.8(3) 12 .
O22 K2 U2 17.8(3) . .
U4 K2 U2 114.30(14) . .
U4 K2 U2 114.30(14) 12 .
K1 K2 U2 170.8(2) 9_556 .
U1 K2 U2 60.88(8) . .
U1 K2 U2 60.88(8) 12 .
O10 K2 K3 109.7(3) 12 .
O10 K2 K3 41.1(3) . .
O15 K2 K3 47.5(2) . .
O15 K2 K3 172.6(3) 12 .
O22 K2 K3 110.56(12) . .
U4 K2 K3 55.32(7) . .
U4 K2 K3 113.80(13) 12 .
K1 K2 K3 67.53(9) 9_556 .
U1 K2 K3 58.62(6) . .
U1 K2 K3 168.41(17) 12 .
U2 K2 K3 113.92(9) . .
O14 K3 O30 134.2(4) 4_556 4_556
O14 K3 O10 59.3(3) 4_556 .
O30 K3 O10 128.0(3) 4_556 .
O14 K3 O33 106.9(4) 4_556 4_556
O30 K3 O33 84.8(4) 4_556 4_556
O10 K3 O33 145.9(4) . 4_556
O14 K3 O30 148.1(4) 4_556 .
O30 K3 O30 75.4(4) 4_556 .
O10 K3 O30 116.6(3) . .
O33 K3 O30 57.0(4) 4_556 .
O14 K3 O24 74.1(4) 4_556 4_556
O30 K3 O24 69.5(3) 4_556 4_556
O10 K3 O24 70.6(3) . 4_556
O33 K3 O24 139.5(4) 4_556 4_556
O30 K3 O24 137.0(4) . 4_556
O14 K3 O35 103.5(4) 4_556 4_556
O30 K3 O35 51.8(3) 4_556 4_556
O10 K3 O35 157.4(4) . 4_556
O33 K3 O35 48.5(4) 4_556 4_556
O30 K3 O35 85.9(4) . 4_556
O24 K3 O35 91.3(4) 4_556 4_556
O14 K3 O15 97.8(3) 4_556 .
O30 K3 O15 125.9(3) 4_556 .
O10 K3 O15 60.2(3) . .
O33 K3 O15 94.7(4) 4_556 .
O30 K3 O15 60.3(3) . .
O24 K3 O15 125.6(3) 4_556 .
O35 K3 O15 141.5(3) 4_556 .
O14 K3 P3 102.1(3) 4_556 4_556
O30 K3 P3 72.1(3) 4_556 4_556
O10 K3 P3 158.5(3) . 4_556
O33 K3 P3 22.5(3) 4_556 4_556
O30 K3 P3 72.7(3) . 4_556
O24 K3 P3 117.1(3) 4_556 4_556
O35 K3 P3 26.9(3) 4_556 4_556
O15 K3 P3 117.2(2) . 4_556
O14 K3 P2 20.2(3) 4_556 4_556
O30 K3 P2 115.6(3) 4_556 4_556
O10 K3 P2 75.6(3) . 4_556
O33 K3 P2 100.3(3) 4_556 4_556
O30 K3 P2 155.1(3) . 4_556
O24 K3 P2 66.4(3) 4_556 4_556
O35 K3 P2 84.8(3) 4_556 4_556
O15 K3 P2 117.7(2) . 4_556
P3 K3 P2 88.98(15) 4_556 4_556
O14 K3 U4 36.5(3) 4_556 .
O30 K3 U4 147.1(3) 4_556 .
O10 K3 U4 25.6(2) . .
O33 K3 U4 126.7(3) 4_556 .
O30 K3 U4 127.2(3) . .
O24 K3 U4 78.8(3) 4_556 .
O35 K3 U4 140.0(3) 4_556 .
O15 K3 U4 67.1(2) . .
P3 K3 U4 133.13(14) 4_556 .
P2 K3 U4 55.59(11) 4_556 .
O14 K3 U5 129.1(3) 4_556 .
O30 K3 U5 86.2(3) 4_556 .
O10 K3 U5 125.6(3) . .
O33 K3 U5 36.1(3) 4_556 .
O30 K3 U5 23.3(2) . .
O24 K3 U5 155.4(3) 4_556 .
O35 K3 U5 76.2(3) 4_556 .
O15 K3 U5 65.5(2) . .
P3 K3 U5 55.82(11) 4_556 .
P2 K3 U5 131.81(14) 4_556 .
U4 K3 U5 124.23(11) . .
O5 K4 O17 165.2(6) . 10_566
O5 K4 O2 81.8(4) . 2_554
O17 K4 O2 106.9(4) 10_566 2_554
O5 K4 O2 81.8(4) . 11_565
O17 K4 O2 106.9(4) 10_566 11_565
O2 K4 O2 103.2(6) 2_554 11_565
O5 K4 O36 133.8(4) . 11_565
O17 K4 O36 55.3(4) 10_566 11_565
O2 K4 O36 109.5(5) 2_554 11_565
O2 K4 O36 52.1(4) 11_565 11_565
O5 K4 O36 133.8(4) . 2_554
O17 K4 O36 55.3(4) 10_566 2_554
O2 K4 O36 52.1(4) 2_554 2_554
O2 K4 O36 109.5(5) 11_565 2_554
O36 K4 O36 74.4(6) 11_565 2_554
O5 K4 P1 107.6(3) . 11_565
O17 K4 P1 81.5(3) 10_566 11_565
O2 K4 P1 107.4(4) 2_554 11_565
O2 K4 P1 25.8(3) 11_565 11_565
O36 K4 P1 26.3(3) 11_565 11_565
O36 K4 P1 91.6(3) 2_554 11_565
O5 K4 P1 107.6(3) . 2_554
O17 K4 P1 81.5(3) 10_566 2_554
O2 K4 P1 25.8(3) 2_554 2_554
O2 K4 P1 107.4(4) 11_565 2_554
O36 K4 P1 91.6(3) 11_565 2_554
O36 K4 P1 26.3(3) 2_554 2_554
P1 K4 P1 99.8(3) 11_565 2_554
O5 K4 U4 147.68(13) . 10_566
O17 K4 U4 31.07(7) 10_566 10_566
O2 K4 U4 127.9(3) 2_554 10_566
O2 K4 U4 79.2(3) 11_565 10_566
O36 K4 U4 33.6(3) 11_565 10_566
O36 K4 U4 77.6(3) 2_554 10_566
P1 K4 U4 55.95(11) 11_565 10_566
P1 K4 U4 102.90(17) 2_554 10_566
O5 K4 U4 147.68(13) . 3
O17 K4 U4 31.07(7) 10_566 3
O2 K4 U4 79.2(3) 2_554 3
O2 K4 U4 127.9(3) 11_565 3
O36 K4 U4 77.6(3) 11_565 3
O36 K4 U4 33.6(3) 2_554 3
P1 K4 U4 102.90(17) 11_565 3
P1 K4 U4 55.94(11) 2_554 3
U4 K4 U4 61.58(9) 10_566 3
O5 K4 U2 12.7(4) . .
O17 K4 U2 152.6(4) 10_566 .
O2 K4 U2 89.7(3) 2_554 .
O2 K4 U2 89.7(3) 11_565 .
O36 K4 U2 139.6(3) 11_565 .
O36 K4 U2 139.6(3) 2_554 .
P1 K4 U2 114.84(15) 11_565 .
P1 K4 U2 114.84(15) 2_554 .
U4 K4 U2 142.25(11) 10_566 .
U4 K4 U2 142.25(11) 3 .
O5 K4 K1 145.8(4) . 2_554
O17 K4 K1 49.0(4) 10_566 2_554
O2 K4 K1 77.1(3) 2_554 2_554
O2 K4 K1 77.1(3) 11_565 2_554
O36 K4 K1 37.4(3) 11_565 2_554
O36 K4 K1 37.4(3) 2_554 2_554
P1 K4 K1 55.24(13) 11_565 2_554
P1 K4 K1 55.25(13) 2_554 2_554
U4 K4 K1 52.27(9) 10_566 2_554
U4 K4 K1 52.27(9) 3 2_554
U2 K4 K1 158.4(2) . 2_554
O27 P1 O36 113.5(9) . .
O27 P1 O2 113.0(8) . .
O36 P1 O2 113.3(8) . .
O27 P1 O8 107.2(8) . .
O36 P1 O8 104.0(8) . .
O2 P1 O8 104.8(7) . .
O27 P1 K4 133.2(6) . 2
O36 P1 K4 60.9(6) . 2
O2 P1 K4 52.5(5) . 2
O8 P1 K4 119.3(5) . 2
O23 P2 O14 114.6(8) . .
O23 P2 O34 113.9(8) . .
O14 P2 O34 112.0(8) . .
O23 P2 O8 105.1(7) . .
O14 P2 O8 105.6(7) . .
O34 P2 O8 104.5(7) . .
O23 P2 K3 118.4(6) . 4_556
O14 P2 K3 40.8(5) . 4_556
O34 P2 K3 74.9(5) . 4_556
O8 P2 K3 132.9(5) . 4_556
O25 P3 O33 110.7(9) . .
O25 P3 O19 104.5(8) . .
O33 P3 O19 109.1(8) . .
O25 P3 O35 120.7(8) . .
O33 P3 O35 107.6(8) . .
O19 P3 O35 103.7(6) . .
O25 P3 K3 121.7(6) . 4_556
O33 P3 K3 51.2(7) . 4_556
O19 P3 K3 133.4(6) . 4_556
O35 P3 K3 59.2(5) . 4_556
O21 O1 U1 70.5(7) . .
O21 O1 U5 72.8(7) . .
U1 O1 U5 128.7(6) . .
P1 O2 K4 101.7(7) . 2
O17 O4 U4 70.0(5) . .
O17 O4 U4 70.0(5) . 12
U4 O4 U4 126.5(7) . 12
U2 O5 K4 148.3(9) . .
O7 O6 U1 72.5(6) . 12
O7 O6 U2 69.7(6) . .
U1 O6 U2 125.9(5) 12 .
O6 O7 U2 72.2(6) . .
O6 O7 U1 69.9(6) . 12
U2 O7 U1 125.8(5) . 12
P2 O8 P1 122.9(8) . .
U4 O10 K2 127.8(6) . .
U4 O10 K1 113.2(5) . 9_556
K2 O10 K1 95.3(4) . 9_556
U4 O10 K3 107.3(5) . .
K2 O10 K3 104.0(4) . .
K1 O10 K3 107.5(4) 9_556 .
O13 O11 U1 70.8(6) . .
O13 O11 U4 72.1(6) . .
U1 O11 U4 127.9(5) . .
O11 O13 U1 71.2(6) . .
O11 O13 U4 70.4(6) . .
U1 O13 U4 127.0(5) . .
P2 O14 U4 136.5(8) . 4_556
P2 O14 K3 119.0(7) . 4_556
U4 O14 K3 98.5(4) 4_556 4_556
U1 O15 K2 132.2(5) . .
U1 O15 K3 108.4(4) . .
K2 O15 K3 95.1(3) . .
O20 O16 U6 68.8(7) . 12
O20 O16 U3 69.0(6) . .
U6 O16 U3 123.7(5) 12 .
O4 O17 U4 75.2(5) . .
O4 O17 U4 75.2(5) . 12
U4 O17 U4 133.5(8) . 12
O4 O17 K4 147.6(12) . 10_556
U4 O17 K4 112.1(4) . 10_556
U4 O17 K4 112.1(4) 12 10_556
O28 O18 U6 69.2(7) . .
O28 O18 U5 69.4(7) . .
U6 O18 U5 128.8(5) . .
P3 O19 P3 122.0(12) . 4_556
O16 O20 U6 73.8(7) . 12
O16 O20 U3 73.7(7) . .
U6 O20 U3 130.3(6) 12 .
O1 O21 U1 72.3(7) . .
O1 O21 U5 71.1(7) . .
U1 O21 U5 128.7(5) . .
U2 O22 K2 134.1(7) . .
U6 O24 K1 126.5(6) . .
U6 O24 K3 119.3(5) . 4_556
K1 O24 K3 103.3(4) . 4_556
O26 O26 U2 72.0(3) 12 .
O26 O26 U3 72.4(3) 12 .
U2 O26 U3 131.8(5) . .
P1 O27 U6 134.1(8) . .
O18 O28 U6 72.9(7) . .
O18 O28 U5 73.2(7) . .
U6 O28 U5 134.5(6) . .
U5 O30 K3 118.2(6) . 4_556
U5 O30 K3 113.0(5) . .
K3 O30 K3 103.2(4) 4_556 .
U3 O31 K1 119.8(8) . .
P3 O33 U5 138.9(10) . 4_556
P3 O33 K3 106.3(8) . 4_556
U5 O33 K3 95.6(5) 4_556 4_556
P2 O34 U6 139.2(8) . .
P3 O35 U5 143.7(8) . .
P3 O35 K3 93.9(6) . 4_556
U5 O35 K3 97.3(5) . 4_556
P1 O36 U4 137.4(9) . 4_556
P1 O36 K1 119.8(8) . .
U4 O36 K1 95.2(5) 4_556 .
P1 O36 K4 92.8(7) . 2
U4 O36 K4 101.7(5) 4_556 2
K1 O36 K4 104.3(4) . 2

loop_
_geom_bond_atom_site_label_1
_geom_bond_atom_site_label_2
_geom_bond_distance
_geom_bond_site_symmetry_2
U1 O15 1.780(11) .
U1 O3 1.817(12) .
U1 O21 2.316(12) .
U1 O1 2.340(13) .
U1 O13 2.360(13) .
U1 O6 2.363(11) 12
U1 O11 2.365(11) .
U1 O7 2.399(12) 12
U1 K2 4.136(4) .
U1 K3 4.224(5) .
U2 O22 1.779(14) .
U2 O5 1.801(17) .
U2 O7 2.331(12) 12
U2 O7 2.331(12) .
U2 O26 2.339(12) 12
U2 O26 2.339(12) .
U2 O6 2.365(11) 12
U2 O6 2.365(11) .
U2 K2 4.174(6) .
U2 K4 4.315(6) .
U3 O29 1.772(18) .
U3 O31 1.805(16) .
U3 O20 2.354(12) 12
U3 O20 2.354(12) .
U3 O26 2.391(12) 12
U3 O26 2.391(12) .
U3 O16 2.420(12) 12
U3 O16 2.420(12) .
U3 K1 4.064(7) .
U4 O10 1.787(12) .
U4 O9 1.830(13) .
U4 O17 2.327(7) .
U4 O36 2.358(15) 4_556
U4 O11 2.377(11) .
U4 O14 2.377(13) 4_556
U4 O4 2.394(7) .
U4 O13 2.400(13) .
U4 K1 3.935(6) 9_556
U4 K3 3.951(4) .
U4 K2 3.987(5) .
U4 K4 4.177(6) 10_556
U5 O30 1.742(12) .
U5 O32 1.748(16) .
U5 O35 2.109(13) .
U5 O28 2.367(13) .
U5 O1 2.384(13) .
U5 O33 2.396(17) 4_556
U5 O21 2.409(12) .
U5 O18 2.421(13) .
U5 K3 4.046(4) .
U5 K3 4.064(4) 4_556
U6 O12 1.801(13) .
U6 O24 1.831(12) .
U6 O28 2.335(13) .
U6 O20 2.342(12) 12
U6 O34 2.355(13) .
U6 O18 2.388(12) .
U6 O16 2.412(12) 12
U6 O27 2.445(14) .
U6 K3 4.281(5) 4_556
U6 K1 4.339(3) .
K1 O31 2.854(18) .
K1 O10 2.872(13) 4_556
K1 O10 2.872(13) 9_556
K1 O36 2.942(16) .
K1 O36 2.942(16) 12
K1 O24 2.994(12) .
K1 O24 2.994(12) 12
K1 U4 3.935(6) 4_556
K1 U4 3.935(6) 9_556
K1 K2 4.073(9) 9_556
K2 O10 2.634(12) 12
K2 O10 2.634(12) .
K2 O15 2.725(11) .
K2 O15 2.725(11) 12
K2 O22 2.735(15) .
K2 U4 3.987(5) 12
K2 K1 4.073(9) 9_556
K2 U1 4.136(4) 12
K2 K3 4.473(5) .
K3 O14 2.825(13) 4_556
K3 O30 2.940(13) 4_556
K3 O10 3.032(12) .
K3 O33 3.032(17) 4_556
K3 O30 3.033(13) .
K3 O24 3.077(13) 4_556
K3 O35 3.215(14) 4_556
K3 O15 3.311(12) .
K3 P3 3.736(7) 4_556
K3 P2 3.779(7) 4_556
K4 O5 2.678(18) .
K4 O17 2.701(19) 10_566
K4 O2 2.781(14) 2_554
K4 O2 2.781(14) 11_565
K4 O36 3.003(15) 11_565
K4 O36 3.003(15) 2_554
K4 P1 3.434(7) 11_565
K4 P1 3.434(7) 2_554
K4 U4 4.177(6) 10_566
K4 U4 4.177(6) 3
K4 K1 4.693(10) 2_554
P1 O27 1.492(14) .
P1 O36 1.524(16) .
P1 O2 1.527(14) .
P1 O8 1.620(14) .
P1 K4 3.434(7) 2
P2 O23 1.478(14) .
P2 O14 1.491(14) .
P2 O34 1.505(14) .
P2 O8 1.611(13) .
P2 K3 3.779(7) 4_556
P3 O25 1.474(15) .
P3 O33 1.490(17) .
P3 O19 1.614(11) .
P3 O35 1.694(15) .
P3 K3 3.736(7) 4_556
O1 O21 1.486(17) .
O2 K4 2.781(14) 2
O4 O17 1.41(2) .
O4 U4 2.394(8) 12
O6 O7 1.532(16) .
O6 U1 2.363(11) 12
O7 U1 2.399(12) 12
O10 K1 2.872(13) 9_556
O11 O13 1.538(17) .
O14 U4 2.377(13) 4_556
O14 K3 2.825(13) 4_556
O16 O20 1.528(18) .
O16 U6 2.412(12) 12
O17 U4 2.327(7) 12
O17 K4 2.701(19) 10_556
O18 O28 1.538(18) .
O19 P3 1.614(11) 4_556
O20 U6 2.342(12) 12
O24 K3 3.077(13) 4_556
O26 O26 1.45(2) 12
O30 K3 2.940(13) 4_556
O33 U5 2.396(17) 4_556
O33 K3 3.032(17) 4_556
O35 K3 3.215(14) 4_556
O36 U4 2.358(15) 4_556
O36 K4 3.003(15) 2
